data_4084601
loop_
_publ_author_name
'McCready, Matthew S.'
'Puddephatt, Richard J.'

_publ_section_title
;
 The Platinum Center is a Stronger Nucleophile than the Free Nitrogen
 Donors in a Dimethylplatinum Complex with a Dipyridylpyridazine Ligand
;
_journal_issue 11
_journal_name_full Organometallics
_journal_page_first 2261
_journal_paper_doi 10.1021/om501023r
_journal_volume 34
_journal_year 2015
_chemical_formula_moiety 'C29 H33 Br N4 Pt'
_chemical_formula_sum 'C29 H33 Br N4 Pt'
_chemical_formula_weight 712.59
_chemical_name_systematic
; 
 ? 
;
_space_group_IT_number 14
_symmetry_cell_setting monoclinic
_symmetry_space_group_name_Hall '-P 2ybc'
_symmetry_space_group_name_H-M 'P 1 21/c 1'
_atom_sites_solution_hydrogens geom
_atom_sites_solution_primary direct
_atom_sites_solution_secondary difmap
_audit_creation_method SHELXL-97
_cell_angle_alpha 90.00
_cell_angle_beta 90.543(2)
_cell_angle_gamma 90.00
_cell_formula_units_Z 4
_cell_length_a 8.8073(3)
_cell_length_b 18.8399(5)
_cell_length_c 15.8807(4)
_cell_measurement_reflns_used 6067
_cell_measurement_temperature 150(2)
_cell_measurement_theta_max 27.59
_cell_measurement_theta_min 2.51
_cell_volume 2634.94(13)
_computing_cell_refinement 'Bruker SAINT'
_computing_data_collection 'Bruker APEX2'
_computing_data_reduction 'Bruker SAINT'
_computing_molecular_graphics 'Bruker SHELXTL'
_computing_publication_material 'Bruker SHELXTL'
_computing_structure_refinement 'SHELXL-97 (Sheldrick, 2008)'
_computing_structure_solution 'SHELXS-97 (Sheldrick, 2008)'
_diffrn_ambient_temperature 150(2)
_diffrn_measured_fraction_theta_full 0.992
_diffrn_measured_fraction_theta_max 0.992
_diffrn_measurement_device_type 'Bruker APEX-II CCD'
_diffrn_measurement_method '\f and \w scans'
_diffrn_radiation_monochromator graphite
_diffrn_radiation_source 'fine-focus sealed tube'
_diffrn_radiation_type MoK\a
_diffrn_radiation_wavelength 0.71073
_diffrn_reflns_av_R_equivalents 0.0624
_diffrn_reflns_av_sigmaI/netI 0.0463
_diffrn_reflns_limit_h_max 11
_diffrn_reflns_limit_h_min -11
_diffrn_reflns_limit_k_max 24
_diffrn_reflns_limit_k_min -24
_diffrn_reflns_limit_l_max 20
_diffrn_reflns_limit_l_min -20
_diffrn_reflns_number 31815
_diffrn_reflns_theta_full 27.59
_diffrn_reflns_theta_max 27.59
_diffrn_reflns_theta_min 2.51
_exptl_absorpt_coefficient_mu 6.867
_exptl_absorpt_correction_T_max 0.8153
_exptl_absorpt_correction_T_min 0.6234
_exptl_absorpt_correction_type multi-scan
_exptl_absorpt_process_details 'SADABS (Bruker, 2006)'
_exptl_crystal_colour yellow
_exptl_crystal_density_diffrn 1.796
_exptl_crystal_density_method 'not measured'
_exptl_crystal_description prism
_exptl_crystal_F_000 1392
_exptl_crystal_size_max 0.08
_exptl_crystal_size_mid 0.07
_exptl_crystal_size_min 0.03
_refine_diff_density_max 1.254
_refine_diff_density_min -1.102
_refine_diff_density_rms 0.138
_refine_ls_extinction_method none
_refine_ls_goodness_of_fit_ref 1.037
_refine_ls_hydrogen_treatment constr
_refine_ls_matrix_type full
_refine_ls_number_parameters 304
_refine_ls_number_reflns 6067
_refine_ls_number_restraints 0
_refine_ls_restrained_S_all 1.037
_refine_ls_R_factor_all 0.0506
_refine_ls_R_factor_gt 0.0345
_refine_ls_shift/su_max 0.001
_refine_ls_shift/su_mean 0.000
_refine_ls_structure_factor_coef Fsqd
_refine_ls_weighting_details 'calc w=1/[\s^2^(Fo^2^)+(0.0193P)^2^+8.9574P] where P=(Fo^2^+2Fc^2^)/3'
_refine_ls_weighting_scheme calc
_refine_ls_wR_factor_gt 0.0658
_refine_ls_wR_factor_ref 0.0701
_reflns_number_gt 4852
_reflns_number_total 6067
_reflns_threshold_expression >2sigma(I)
_cod_data_source_file om501023r_si_002.cif
_cod_data_source_block 10
_cod_depositor_comments 'Adding full bibliography for 4084597--4084602.cif.'
_cod_original_cell_volume 2634.95(13)
_cod_original_sg_symbol_H-M P2(1)/c
_cod_database_code 4084601

loop_
_symmetry_equiv_pos_as_xyz
'x, y, z'
'-x, y+1/2, -z+1/2'
'-x, -y, -z'
'x, -y-1/2, z-1/2'

loop_
_atom_site_label
_atom_site_type_symbol
_atom_site_fract_x
_atom_site_fract_y
_atom_site_fract_z
_atom_site_U_iso_or_equiv
_atom_site_adp_type
_atom_site_occupancy
_atom_site_symmetry_multiplicity
_atom_site_calc_flag
_atom_site_refinement_flags
Pt1 Pt 0.27287(2) 0.477175(10) 0.162178(12) 0.02062(6) Uani 1 1 d .
Br1 Br 0.36587(6) 0.37522(3) 0.25873(4) 0.03684(14) Uani 1 1 d .
N1 N 0.0474(4) 0.4328(2) 0.1655(3) 0.0211(9) Uani 1 1 d .
N2 N 0.1716(4) 0.5260(2) 0.2689(2) 0.0186(8) Uani 1 1 d .
N3 N 0.2522(4) 0.5716(2) 0.3140(3) 0.0213(9) Uani 1 1 d .
N4 N 0.2826(5) 0.6582(2) 0.5028(3) 0.0297(10) Uani 1 1 d .
C1 C -0.0031(6) 0.3827(3) 0.1140(3) 0.0282(12) Uani 1 1 d .
H1A H 0.0612 0.3674 0.0698 0.034 Uiso 1 1 calc R
C2 C -0.1436(6) 0.3518(3) 0.1210(3) 0.0288(12) Uani 1 1 d .
H2A H -0.1782 0.3176 0.0812 0.035 Uiso 1 1 calc R
C3 C -0.2334(6) 0.3720(3) 0.1882(4) 0.0299(12) Uani 1 1 d .
H3B H -0.3297 0.3506 0.1966 0.036 Uiso 1 1 calc R
C4 C -0.1813(5) 0.4235(3) 0.2425(3) 0.0268(11) Uani 1 1 d .
H4B H -0.2408 0.4368 0.2895 0.032 Uiso 1 1 calc R
C5 C -0.0422(5) 0.4563(2) 0.2292(3) 0.0206(10) Uani 1 1 d .
C6 C 0.0215(5) 0.5156(2) 0.2807(3) 0.0190(10) Uani 1 1 d .
C7 C -0.0602(5) 0.5617(2) 0.3338(3) 0.0189(10) Uani 1 1 d .
C8 C 0.0237(5) 0.6099(2) 0.3827(3) 0.0212(10) Uani 1 1 d .
C9 C 0.1827(5) 0.6101(2) 0.3721(3) 0.0207(10) Uani 1 1 d .
C10 C 0.2902(5) 0.6572(3) 0.4183(3) 0.0224(11) Uani 1 1 d .
C11 C 0.3946(6) 0.6974(3) 0.3740(4) 0.0283(12) Uani 1 1 d .
H11A H 0.3984 0.6945 0.3144 0.034 Uiso 1 1 calc R
C12 C 0.4939(6) 0.7423(3) 0.4179(4) 0.0356(14) Uani 1 1 d .
H12A H 0.5650 0.7711 0.3891 0.043 Uiso 1 1 calc R
C13 C 0.4848(6) 0.7431(3) 0.5043(4) 0.0396(15) Uani 1 1 d .
H13A H 0.5495 0.7732 0.5366 0.048 Uiso 1 1 calc R
C14 C 0.3806(7) 0.6999(3) 0.5438(4) 0.0393(14) Uani 1 1 d .
H14A H 0.3788 0.6998 0.6036 0.047 Uiso 1 1 calc R
C15 C -0.2320(5) 0.5653(3) 0.3316(3) 0.0231(11) Uani 1 1 d .
H15A H -0.2667 0.5460 0.2768 0.028 Uiso 1 1 calc R
H15B H -0.2614 0.6160 0.3329 0.028 Uiso 1 1 calc R
C16 C -0.3211(6) 0.5268(3) 0.4012(3) 0.0321(12) Uani 1 1 d .
H16A H -0.4270 0.5202 0.3812 0.039 Uiso 1 1 calc R
H16B H -0.2764 0.4791 0.4091 0.039 Uiso 1 1 calc R
C17 C -0.3253(6) 0.5634(3) 0.4862(3) 0.0305(12) Uani 1 1 d .
H17A H -0.3995 0.5383 0.5220 0.037 Uiso 1 1 calc R
H17B H -0.3626 0.6124 0.4779 0.037 Uiso 1 1 calc R
C18 C -0.1734(6) 0.5665(3) 0.5334(3) 0.0326(13) Uani 1 1 d .
H18A H -0.1923 0.5562 0.5935 0.039 Uiso 1 1 calc R
H18B H -0.1078 0.5282 0.5116 0.039 Uiso 1 1 calc R
C19 C -0.0861(6) 0.6357(3) 0.5284(4) 0.0373(14) Uani 1 1 d .
H19A H 0.0114 0.6296 0.5591 0.045 Uiso 1 1 calc R
H19B H -0.1446 0.6726 0.5583 0.045 Uiso 1 1 calc R
C20 C -0.0513(6) 0.6632(3) 0.4394(4) 0.0286(12) Uani 1 1 d .
H20A H -0.1475 0.6789 0.4125 0.034 Uiso 1 1 calc R
H20B H 0.0155 0.7053 0.4445 0.034 Uiso 1 1 calc R
C21 C 0.3647(5) 0.4261(3) 0.0585(3) 0.0245(11) Uani 1 1 d .
H21A H 0.3458 0.4545 0.0078 0.037 Uiso 1 1 calc R
H21B H 0.3173 0.3793 0.0518 0.037 Uiso 1 1 calc R
H21C H 0.4744 0.4203 0.0669 0.037 Uiso 1 1 calc R
C22 C 0.4778(5) 0.5278(3) 0.1707(3) 0.0298(12) Uani 1 1 d .
H22A H 0.4741 0.5716 0.1374 0.045 Uiso 1 1 calc R
H22B H 0.5576 0.4968 0.1489 0.045 Uiso 1 1 calc R
H22C H 0.4998 0.5394 0.2297 0.045 Uiso 1 1 calc R
C23 C 0.1919(5) 0.5570(2) 0.0752(3) 0.0147(9) Uani 1 1 d .
H23A H 0.2804 0.5819 0.0510 0.018 Uiso 1 1 calc R
H23B H 0.1368 0.5333 0.0284 0.018 Uiso 1 1 calc R
C24 C 0.0912(4) 0.60973(19) 0.1136(3) 0.0355(13) Uani 1 1 d G
C25 C 0.1498(4) 0.6698(2) 0.1528(3) 0.0556(19) Uani 1 1 d G
H25A H 0.2565 0.6765 0.1567 0.067 Uiso 1 1 calc R
C26 C 0.0522(6) 0.72016(18) 0.1865(3) 0.066(2) Uani 1 1 d G
H26A H 0.0923 0.7612 0.2134 0.080 Uiso 1 1 calc R
C27 C -0.1040(6) 0.7104(2) 0.1809(3) 0.070(3) Uani 1 1 d G
H27A H -0.1707 0.7447 0.2040 0.084 Uiso 1 1 calc R
C28 C -0.1626(4) 0.6502(2) 0.1417(3) 0.0493(17) Uani 1 1 d G
H28A H -0.2694 0.6435 0.1378 0.059 Uiso 1 1 calc R
C29 C -0.0650(4) 0.59993(19) 0.1080(3) 0.0410(15) Uani 1 1 d G
H29A H -0.1051 0.5588 0.0811 0.049 Uiso 1 1 calc R

loop_
_atom_site_aniso_label
_atom_site_aniso_U_11
_atom_site_aniso_U_22
_atom_site_aniso_U_33
_atom_site_aniso_U_23
_atom_site_aniso_U_13
_atom_site_aniso_U_12
Pt1 0.01542(9) 0.02850(10) 0.01799(10) 0.00041(9) 0.00311(6) 0.00023(8)
Br1 0.0324(3) 0.0440(3) 0.0342(3) 0.0082(3) 0.0058(2) 0.0105(2)
N1 0.0154(19) 0.024(2) 0.024(2) 0.0001(18) 0.0017(17) -0.0020(16)
N2 0.0151(18) 0.024(2) 0.0164(19) 0.0052(17) 0.0002(15) 0.0018(17)
N3 0.0168(19) 0.026(2) 0.021(2) 0.0008(18) -0.0008(17) -0.0025(16)
N4 0.025(2) 0.032(2) 0.031(3) -0.008(2) -0.001(2) -0.0019(19)
C1 0.025(3) 0.032(3) 0.028(3) -0.005(2) 0.001(2) 0.001(2)
C2 0.026(3) 0.029(3) 0.031(3) -0.008(2) -0.001(2) -0.003(2)
C3 0.021(2) 0.024(3) 0.045(3) -0.004(2) 0.001(2) -0.003(2)
C4 0.017(2) 0.031(3) 0.033(3) -0.007(2) 0.008(2) -0.002(2)
C5 0.016(2) 0.023(2) 0.022(3) 0.000(2) -0.002(2) 0.0029(18)
C6 0.017(2) 0.024(2) 0.016(2) 0.009(2) -0.0014(18) 0.0004(19)
C7 0.017(2) 0.027(3) 0.013(2) 0.0077(19) -0.0005(19) -0.0009(19)
C8 0.022(2) 0.019(2) 0.022(3) 0.005(2) 0.003(2) 0.0026(19)
C9 0.023(2) 0.019(2) 0.020(3) 0.0021(19) 0.002(2) 0.0002(19)
C10 0.017(2) 0.022(2) 0.028(3) -0.003(2) 0.000(2) -0.0015(19)
C11 0.025(3) 0.025(3) 0.035(3) 0.004(2) -0.001(2) 0.000(2)
C12 0.027(3) 0.020(3) 0.060(4) 0.004(3) -0.001(3) -0.002(2)
C13 0.029(3) 0.028(3) 0.062(4) -0.015(3) -0.009(3) -0.004(2)
C14 0.036(3) 0.042(3) 0.040(4) -0.015(3) -0.008(3) 0.002(3)
C15 0.017(2) 0.028(3) 0.025(3) -0.004(2) 0.002(2) 0.0024(19)
C16 0.025(3) 0.039(3) 0.032(3) 0.001(3) 0.009(2) -0.007(2)
C17 0.024(3) 0.041(3) 0.027(3) 0.005(2) 0.009(2) 0.000(2)
C18 0.035(3) 0.046(3) 0.017(3) 0.003(2) 0.007(2) 0.011(3)
C19 0.029(3) 0.059(4) 0.023(3) -0.012(3) 0.004(2) 0.001(3)
C20 0.019(2) 0.027(3) 0.040(3) -0.004(2) 0.005(2) -0.001(2)
C21 0.021(2) 0.033(3) 0.019(3) -0.002(2) 0.004(2) 0.000(2)
C22 0.019(2) 0.041(3) 0.029(3) -0.004(3) 0.003(2) -0.004(2)
C23 0.015(2) 0.023(2) 0.006(2) 0.0013(17) -0.0011(17) -0.0038(17)
C24 0.048(4) 0.037(3) 0.022(3) 0.009(2) -0.002(3) -0.001(3)
C25 0.077(5) 0.041(4) 0.048(4) 0.012(3) -0.009(4) -0.003(4)
C26 0.117(7) 0.033(4) 0.049(5) 0.004(3) -0.001(5) 0.017(4)
C27 0.107(7) 0.050(5) 0.053(5) 0.019(4) 0.017(5) 0.033(5)
C28 0.045(4) 0.054(4) 0.049(4) 0.016(3) 0.007(3) 0.014(3)
C29 0.037(3) 0.042(4) 0.044(4) 0.009(3) -0.004(3) 0.004(3)

loop_
_atom_type_symbol
_atom_type_description
_atom_type_scat_dispersion_real
_atom_type_scat_dispersion_imag
_atom_type_scat_source
C C 0.0033 0.0016 'International Tables Vol C Tables 4.2.6.8 and 6.1.1.4'
H H 0.0000 0.0000 'International Tables Vol C Tables 4.2.6.8 and 6.1.1.4'
N N 0.0061 0.0033 'International Tables Vol C Tables 4.2.6.8 and 6.1.1.4'
Br Br -0.2901 2.4595 'International Tables Vol C Tables 4.2.6.8 and 6.1.1.4'
Pt Pt -1.7033 8.3905 'International Tables Vol C Tables 4.2.6.8 and 6.1.1.4'

loop_
_geom_angle_atom_site_label_1
_geom_angle_atom_site_label_2
_geom_angle_atom_site_label_3
_geom_angle
C22 Pt1 C21 85.3(2)
C22 Pt1 N2 96.98(18)
C21 Pt1 N2 177.55(17)
C22 Pt1 N1 172.74(18)
C21 Pt1 N1 101.87(17)
N2 Pt1 N1 75.84(15)
C22 Pt1 C23 90.1(2)
C21 Pt1 C23 86.83(18)
N2 Pt1 C23 93.98(15)
N1 Pt1 C23 89.27(16)
C22 Pt1 Br1 91.91(16)
C21 Pt1 Br1 90.13(15)
N2 Pt1 Br1 88.97(10)
N1 Pt1 Br1 89.10(11)
C23 Pt1 Br1 176.18(12)
C1 N1 C5 119.8(4)
C1 N1 Pt1 124.4(3)
C5 N1 Pt1 115.6(3)
N3 N2 C6 122.7(4)
N3 N2 Pt1 119.0(3)
C6 N2 Pt1 117.7(3)
N2 N3 C9 118.9(4)
C14 N4 C10 117.3(5)
N1 C1 C2 123.4(5)
N1 C1 H1A 118.3
C2 C1 H1A 118.3
C1 C2 C3 117.8(5)
C1 C2 H2A 121.1
C3 C2 H2A 121.1
C4 C3 C2 119.2(5)
C4 C3 H3B 120.4
C2 C3 H3B 120.4
C3 C4 C5 120.6(5)
C3 C4 H4B 119.7
C5 C4 H4B 119.7
N1 C5 C4 119.1(4)
N1 C5 C6 115.7(4)
C4 C5 C6 125.3(4)
N2 C6 C7 119.9(4)
N2 C6 C5 113.4(4)
C7 C6 C5 126.6(4)
C8 C7 C6 117.4(4)
C8 C7 C15 120.3(4)
C6 C7 C15 121.9(4)
C7 C8 C9 117.0(4)
C7 C8 C20 122.1(4)
C9 C8 C20 120.7(4)
N3 C9 C8 123.1(5)
N3 C9 C10 111.9(4)
C8 C9 C10 124.8(4)
N4 C10 C11 122.5(5)
N4 C10 C9 117.7(4)
C11 C10 C9 119.8(5)
C10 C11 C12 119.5(5)
C10 C11 H11A 120.3
C12 C11 H11A 120.3
C13 C12 C11 117.5(5)
C13 C12 H12A 121.2
C11 C12 H12A 121.2
C12 C13 C14 119.4(5)
C12 C13 H13A 120.3
C14 C13 H13A 120.3
N4 C14 C13 123.7(6)
N4 C14 H14A 118.1
C13 C14 H14A 118.1
C7 C15 C16 118.6(4)
C7 C15 H15A 107.7
C16 C15 H15A 107.7
C7 C15 H15B 107.7
C16 C15 H15B 107.7
H15A C15 H15B 107.1
C17 C16 C15 116.2(5)
C17 C16 H16A 108.2
C15 C16 H16A 108.2
C17 C16 H16B 108.2
C15 C16 H16B 108.2
H16A C16 H16B 107.4
C16 C17 C18 115.2(4)
C16 C17 H17A 108.5
C18 C17 H17A 108.5
C16 C17 H17B 108.5
C18 C17 H17B 108.5
H17A C17 H17B 107.5
C19 C18 C17 116.7(5)
C19 C18 H18A 108.1
C17 C18 H18A 108.1
C19 C18 H18B 108.1
C17 C18 H18B 108.1
H18A C18 H18B 107.3
C18 C19 C20 116.4(5)
C18 C19 H19A 108.2
C20 C19 H19A 108.2
C18 C19 H19B 108.2
C20 C19 H19B 108.2
H19A C19 H19B 107.3
C8 C20 C19 114.6(4)
C8 C20 H20A 108.6
C19 C20 H20A 108.6
C8 C20 H20B 108.6
C19 C20 H20B 108.6
H20A C20 H20B 107.6
Pt1 C21 H21A 109.5
Pt1 C21 H21B 109.5
H21A C21 H21B 109.5
Pt1 C21 H21C 109.5
H21A C21 H21C 109.5
H21B C21 H21C 109.5
Pt1 C22 H22A 109.5
Pt1 C22 H22B 109.5
H22A C22 H22B 109.5
Pt1 C22 H22C 109.5
H22A C22 H22C 109.5
H22B C22 H22C 109.5
C24 C23 Pt1 113.8(3)
C24 C23 H23A 108.8
Pt1 C23 H23A 108.8
C24 C23 H23B 108.8
Pt1 C23 H23B 108.8
H23A C23 H23B 107.7
C25 C24 C29 120.0
C25 C24 C23 120.9(3)
C29 C24 C23 119.1(3)
C24 C25 C26 120.0
C24 C25 H25A 120.0
C26 C25 H25A 120.0
C27 C26 C25 120.0
C27 C26 H26A 120.0
C25 C26 H26A 120.0
C26 C27 C28 120.0
C26 C27 H27A 120.0
C28 C27 H27A 120.0
C29 C28 C27 120.0
C29 C28 H28A 120.0
C27 C28 H28A 120.0
C28 C29 C24 120.0
C28 C29 H29A 120.0
C24 C29 H29A 120.0

loop_
_geom_bond_atom_site_label_1
_geom_bond_atom_site_label_2
_geom_bond_distance
Pt1 C22 2.045(5)
Pt1 C21 2.078(5)
Pt1 N2 2.131(4)
Pt1 N1 2.155(4)
Pt1 C23 2.159(4)
Pt1 Br1 2.5861(6)
N1 C1 1.324(7)
N1 C5 1.362(6)
N2 N3 1.321(6)
N2 C6 1.352(5)
N3 C9 1.327(6)
N4 C14 1.333(7)
N4 C10 1.343(7)
C1 C2 1.374(7)
C1 H1A 0.9500
C2 C3 1.388(7)
C2 H2A 0.9500
C3 C4 1.373(7)
C3 H3B 0.9500
C4 C5 1.390(6)
C4 H4B 0.9500
C5 C6 1.491(7)
C6 C7 1.413(6)
C7 C8 1.402(7)
C7 C15 1.515(6)
C8 C9 1.412(6)
C8 C20 1.505(7)
C9 C10 1.486(7)
C10 C11 1.389(7)
C11 C12 1.397(8)
C11 H11A 0.9500
C12 C13 1.376(9)
C12 H12A 0.9500
C13 C14 1.382(8)
C13 H13A 0.9500
C14 H14A 0.9500
C15 C16 1.542(7)
C15 H15A 0.9900
C15 H15B 0.9900
C16 C17 1.516(7)
C16 H16A 0.9900
C16 H16B 0.9900
C17 C18 1.529(8)
C17 H17A 0.9900
C17 H17B 0.9900
C18 C19 1.515(8)
C18 H18A 0.9900
C18 H18B 0.9900
C19 C20 1.539(8)
C19 H19A 0.9900
C19 H19B 0.9900
C20 H20A 0.9900
C20 H20B 0.9900
C21 H21A 0.9800
C21 H21B 0.9800
C21 H21C 0.9800
C22 H22A 0.9800
C22 H22B 0.9800
C22 H22C 0.9800
C23 C24 1.468(5)
C23 H23A 0.9900
C23 H23B 0.9900
C24 C25 1.3900
C24 C29 1.3900
C25 C26 1.3900
C25 H25A 0.9500
C26 C27 1.3900
C26 H26A 0.9500
C27 C28 1.3900
C27 H27A 0.9500
C28 C29 1.3900
C28 H28A 0.9500
C29 H29A 0.9500

loop_
_geom_torsion_atom_site_label_1
_geom_torsion_atom_site_label_2
_geom_torsion_atom_site_label_3
_geom_torsion_atom_site_label_4
_geom_torsion
C22 Pt1 N1 C1 175.5(14)
C21 Pt1 N1 C1 3.5(5)
N2 Pt1 N1 C1 -175.6(4)
C23 Pt1 N1 C1 90.1(4)
Br1 Pt1 N1 C1 -86.4(4)
C22 Pt1 N1 C5 -8.6(17)
C21 Pt1 N1 C5 179.4(4)
N2 Pt1 N1 C5 0.3(3)
C23 Pt1 N1 C5 -94.0(4)
Br1 Pt1 N1 C5 89.4(3)
C22 Pt1 N2 N3 -1.5(4)
C21 Pt1 N2 N3 159(4)
N1 Pt1 N2 N3 179.6(4)
C23 Pt1 N2 N3 -92.1(3)
Br1 Pt1 N2 N3 90.3(3)
C22 Pt1 N2 C6 170.3(4)
C21 Pt1 N2 C6 -29(4)
N1 Pt1 N2 C6 -8.6(3)
C23 Pt1 N2 C6 79.6(3)
Br1 Pt1 N2 C6 -97.9(3)
C6 N2 N3 C9 -1.7(7)
Pt1 N2 N3 C9 169.7(3)
C5 N1 C1 C2 -0.4(8)
Pt1 N1 C1 C2 175.3(4)
N1 C1 C2 C3 -3.2(8)
C1 C2 C3 C4 2.4(8)
C2 C3 C4 C5 1.7(8)
C1 N1 C5 C4 4.6(7)
Pt1 N1 C5 C4 -171.4(4)
C1 N1 C5 C6 -176.8(4)
Pt1 N1 C5 C6 7.2(5)
C3 C4 C5 N1 -5.3(8)
C3 C4 C5 C6 176.2(5)
N3 N2 C6 C7 10.0(7)
Pt1 N2 C6 C7 -161.5(3)
N3 N2 C6 C5 -173.9(4)
Pt1 N2 C6 C5 14.7(5)
N1 C5 C6 N2 -14.3(6)
C4 C5 C6 N2 164.3(5)
N1 C5 C6 C7 161.6(4)
C4 C5 C6 C7 -19.9(8)
N2 C6 C7 C8 -10.0(6)
C5 C6 C7 C8 174.3(4)
N2 C6 C7 C15 163.4(4)
C5 C6 C7 C15 -12.2(7)
C6 C7 C8 C9 2.6(6)
C15 C7 C8 C9 -171.0(4)
C6 C7 C8 C20 178.0(4)
C15 C7 C8 C20 4.4(7)
N2 N3 C9 C8 -6.4(7)
N2 N3 C9 C10 178.5(4)
C7 C8 C9 N3 5.7(7)
C20 C8 C9 N3 -169.8(5)
C7 C8 C9 C10 -179.9(4)
C20 C8 C9 C10 4.7(7)
C14 N4 C10 C11 -0.1(7)
C14 N4 C10 C9 179.2(5)
N3 C9 C10 N4 -132.6(5)
C8 C9 C10 N4 52.4(7)
N3 C9 C10 C11 46.8(6)
C8 C9 C10 C11 -128.2(5)
N4 C10 C11 C12 -1.6(8)
C9 C10 C11 C12 179.1(5)
C10 C11 C12 C13 1.3(8)
C11 C12 C13 C14 0.6(8)
C10 N4 C14 C13 2.1(8)
C12 C13 C14 N4 -2.4(9)
C8 C7 C15 C16 -85.0(6)
C6 C7 C15 C16 101.7(5)
C7 C15 C16 C17 76.9(6)
C15 C16 C17 C18 -68.0(7)
C16 C17 C18 C19 99.6(6)
C17 C18 C19 C20 -55.2(6)
C7 C8 C20 C19 87.1(6)
C9 C8 C20 C19 -97.7(6)
C18 C19 C20 C8 -52.0(7)
C22 Pt1 C23 C24 -102.2(3)
C21 Pt1 C23 C24 172.5(3)
N2 Pt1 C23 C24 -5.1(3)
N1 Pt1 C23 C24 70.6(3)
Br1 Pt1 C23 C24 135.3(15)
Pt1 C23 C24 C25 86.7(3)
Pt1 C23 C24 C29 -95.2(3)
C29 C24 C25 C26 0.0
C23 C24 C25 C26 178.1(4)
C24 C25 C26 C27 0.0
C25 C26 C27 C28 0.0
C26 C27 C28 C29 0.0
C27 C28 C29 C24 0.0
C25 C24 C29 C28 0.0
C23 C24 C29 C28 -178.1(4)
